data_4125324
loop_
_publ_author_name
'Mantion, Alexandre'
'Mass\"uger, Lars'
'Rabu, Pierre'
'Palivan, Cornelia'
'McCusker, Lynne B.'
'Taubert, Andreas'

_publ_section_title
;
 Metal--Peptide Frameworks (MPFs): &#x201C;Bioinspired&#x201D; Metal
 Organic Frameworks
;
_journal_issue 8
_journal_name_full 'Journal of the American Chemical Society'
_journal_page_first 2517
_journal_page_last 2526
_journal_paper_doi 10.1021/ja0762588
_journal_volume 130
_journal_year 2008
_chemical_formula_sum 'C23 H41 Cu N5 O10'
_space_group_IT_number 5
_symmetry_space_group_name_Hall 'C 2y'
_symmetry_space_group_name_H-M 'C 1 2 1'
_cell_angle_alpha 90
_cell_angle_beta 92.5(1)
_cell_angle_gamma 90
_cell_formula_units_Z 4
_cell_length_a 19.2665(10)
_cell_length_b 4.8848(2)
_cell_length_c 30.5146(21)
_cell_volume 2869.1(4)
_pd_proc_ls_prof_R_factor 0.103
_pd_proc_ls_prof_wR_expected 0.217
_pd_proc_ls_prof_wR_factor 0.266
_refine_ls_number_parameters 170
_refine_ls_number_reflns 4723
_refine_ls_number_restraints 207
_cod_data_source_file 10.1021ja0762588.cif
_cod_data_source_block MPF-9
_cod_depositor_comments
;
Adding attached hydrogens for water, metyl groups and two ammonia ions as
evident from the supporting material of the paper.

Andrius Merkys
2016-12-14
;
_cod_database_code 4125324

loop_
_space_group_symop_operation_xyz
x,y,z
-x,y,-z
x+1/2,y+1/2,z
-x+1/2,y+1/2,-z

loop_
_atom_site_label
_atom_site_fract_x
_atom_site_fract_y
_atom_site_fract_z
_atom_site_U_iso_or_equiv
_atom_site_occupancy
_atom_site_type_symbol
_atom_site_attached_hydrogens
Cu 0.3850(5) -0.2586 0.5686(3) 0.010 1.00 Cu .
O1 0.381(2) -0.442(7) 0.6268(6) 0.025 1.00 O .
C2 0.390(1) -0.261(8) 0.659(1) 0.025 1.00 C .
O3 0.355(2) -0.043(8) 0.659(1) 0.025 1.00 O .
C4 0.460(2) -0.261(10) 0.686(1) 0.025 1.00 C .
C5 0.509(1) -0.023(9) 0.673(1) 0.025 1.00 C .
C6 0.573(1) -0.068(7) 0.6435(8) 0.025 1.00 C .
C7 0.531(1) -0.074(7) 0.5990(7) 0.025 1.00 C .
O8 0.556(2) -0.192(9) 0.5674(9) 0.025 1.00 O .
O9 0.463(1) -0.067(7) 0.5996(9) 0.025 1.00 O .
N10 0.636(1) 0.110(7) 0.6438(7) 0.025 1.00 N .
C11 0.689(2) 0.068(6) 0.675(1) 0.025 1.00 C .
O12 0.709(2) -0.168(6) 0.683(1) 0.025 1.00 O .
C13 0.729(1) 0.303(6) 0.6983(7) 0.025 1.00 C .
C14 0.798(1) 0.196(7) 0.7173(9) 0.025 1.00 C .
C15 0.833(2) 0.439(9) 0.742(1) 0.040 1.50 C 3
C16 0.795(2) -0.098(8) 0.738(2) 0.040 1.50 C 3
N17 0.697(1) 0.372(7) 0.7385(8) 0.025 1.00 N .
C18 0.634(2) 0.268(9) 0.746(1) 0.025 1.00 C .
O19 0.612(1) 0.095(8) 0.7204(8) 0.025 1.00 O .
C20 0.585(1) 0.375(7) 0.7807(7) 0.025 1.00 C .
C21 0.504(1) 0.339(8) 0.7714(8) 0.040 1.50 C .
C22 0.467(2) 0.105(9) 0.796(2) 0.040 1.50 C 3
C23 0.457(2) 0.590(10) 0.777(2) 0.025 1.00 C 3
N24 0.614(2) 0.277(6) 0.8230(8) 0.025 1.00 N .
C25 0.625(3) 0.453(7) 0.8571(7) 0.025 1.00 C .
O26 0.640(2) 0.694(6) 0.8510(9) 0.025 1.00 O .
O27 0.624(2) 0.367(7) 0.8985(8) 0.025 1.00 O .
C28 0.582(1) 0.611(7) 0.903(1) 0.025 1.00 C .
C29 0.508(1) 0.527(6) 0.911(1) 0.025 1.00 C .
C30 0.493(1) 0.267(8) 0.926(1) 0.025 1.00 C .
C31 0.425(2) 0.180(10) 0.928(1) 0.025 1.00 C .
C32 0.372(1) 0.371(12) 0.923(2) 0.025 1.00 C .
C33 0.386(1) 0.635(11) 0.910(1) 0.025 1.00 C .
C34 0.454(2) 0.706(8) 0.900(1) 0.025 1.00 C .
N36 0.413(2) -0.021(6) 0.5195(8) 0.040 1.43 N 3
N37 0.313(2) -0.432(8) 0.5289(9) 0.040 1.43 N 3
Ow 0.228(2) 0.153(8) 0.5666(8) 0.040 1.25 O 2
H41 0.450(3) -0.247(19) 0.717(1) 0.030 1.00 H .
H42 0.483(3) -0.440(10) 0.680(3) 0.030 1.00 H .
H51 0.530(3) 0.055(17) 0.700(2) 0.030 1.00 H .
H52 0.479(2) 0.120(12) 0.658(3) 0.030 1.00 H .
H61 0.591(2) -0.257(8) 0.651(2) 0.030 1.00 H .
H101 0.633(3) 0.290(12) 0.628(3) 0.030 1.00 H .
H131 0.736(3) 0.468(8) 0.680(1) 0.030 1.00 H .
H141 0.827(2) 0.172(11) 0.691(1) 0.030 1.00 H .
H171 0.719(5) 0.520(31) 0.758(4) 0.030 1.00 H .
H201 0.592(3) 0.578(8) 0.782(2) 0.030 1.00 H .
H211 0.498(3) 0.295(16) 0.739(1) 0.030 1.00 H .
H241 0.624(8) 0.076(7) 0.827(2) 0.030 1.00 H .
H281 0.601(3) 0.719(14) 0.929(2) 0.030 1.00 H .
H282 0.584(3) 0.722(12) 0.876(2) 0.030 1.00 H .
H301 0.532(2) 0.134(8) 0.932(2) 0.030 1.00 H .
H311 0.414(2) -0.010(11) 0.938(2) 0.030 1.00 H .
H321 0.323(1) 0.315(15) 0.928(2) 0.030 1.00 H .
H331 0.347(2) 0.768(15) 0.904(3) 0.030 1.00 H .
H341 0.464(3) 0.895(9) 0.890(2) 0.030 1.00 H .
